data_7037088
loop_
_publ_author_name
'Basumatary, Biju'
'Ramana Reddy, R. V.'
'Bhandary, Subhrajyoti'
'Sankar, Jeyaraman'

_publ_section_title
;
 Gallium(iii)corrole-BODIPY hybrid: novel photophysical properties and
 first observation of B-FF interactions.
;
_journal_issue 48
_journal_name_full 'Dalton transactions (Cambridge, England : 2003)'
_journal_page_first 20817
_journal_page_last 20821
_journal_paper_doi 10.1039/c5dt03104d
_journal_volume 44
_journal_year 2015
_chemical_formula_sum 'C85 H57 B2 F19 Ga N11'
_chemical_formula_weight 1684.75
_chemical_name_common 'Corrole-BODIPY dyads'
_chemical_name_systematic 'Corrole-BODIPY Hybrid'
_chemical_properties_physical 'Air-sensitive, Moisture-sensitive, Hygroscopic'
_space_group_crystal_system orthorhombic
_space_group_IT_number 19
_space_group_name_Hall 'P 2ac 2ab'
_space_group_name_H-M_alt 'P 21 21 21'
_symmetry_space_group_name_Hall 'P 2ac 2ab'
_symmetry_space_group_name_H-M 'P 21 21 21'
_atom_sites_solution_hydrogens geom
_audit_creation_method SHELXL-2014/7
_audit_update_record
;
2015-10-31 deposited with the CCDC.
2015-11-05 downloaded from the CCDC.
;
_cell_angle_alpha 90
_cell_angle_beta 90
_cell_angle_gamma 90
_cell_formula_units_Z 4
_cell_length_a 14.5257(16)
_cell_length_b 16.4162(18)
_cell_length_c 31.249(3)
_cell_measurement_reflns_used 9989
_cell_measurement_temperature 100(2)
_cell_measurement_theta_max 21.98
_cell_measurement_theta_min 2.28
_cell_volume 7451.5(14)
_computing_data_collection 'APEX2(Bruker, 2014)'
_computing_data_reduction 'Bruker SAINT'
_computing_molecular_graphics 'PLATON(Spek, 2009) and Mercury (Macrae <i>et al.</i>, 2008)'
_computing_publication_material 'WINGX (Farrugia, 2014) and PLATON'
_computing_structure_refinement 'SHELXL-2014/7 (Sheldrick, 2014)'
_computing_structure_solution 'SIR2014 (Burla et al., 2014)'
_diffrn_ambient_temperature 100(2)
_diffrn_measured_fraction_theta_full 0.996
_diffrn_measured_fraction_theta_max 0.996
_diffrn_measurement_device_type 'Bruker D8 VENTURE CMOS-type PHOTON 100'
_diffrn_measurement_method '\w and \f scans'
_diffrn_radiation_type MoK\a
_diffrn_radiation_wavelength 0.71073
_diffrn_reflns_av_R_equivalents 0.1450
_diffrn_reflns_av_unetI/netI 0.0682
_diffrn_reflns_laue_measured_fraction_full 0.996
_diffrn_reflns_laue_measured_fraction_max 0.996
_diffrn_reflns_limit_h_max 16
_diffrn_reflns_limit_h_min -16
_diffrn_reflns_limit_k_max 19
_diffrn_reflns_limit_k_min -19
_diffrn_reflns_limit_l_max 36
_diffrn_reflns_limit_l_min -36
_diffrn_reflns_number 164870
_diffrn_reflns_point_group_measured_fraction_full 0.997
_diffrn_reflns_point_group_measured_fraction_max 0.997
_diffrn_reflns_theta_full 24.508
_diffrn_reflns_theta_max 24.508
_diffrn_reflns_theta_min 2.281
_exptl_absorpt_coefficient_mu 0.473
_exptl_absorpt_correction_T_max 0.937
_exptl_absorpt_correction_T_min 0.868
_exptl_absorpt_correction_type multi-scan
_exptl_absorpt_process_details SADABS
_exptl_crystal_colour red
_exptl_crystal_density_diffrn 1.502
_exptl_crystal_description block
_exptl_crystal_F_000 3424
_exptl_crystal_preparation Luminescent
_exptl_crystal_size_max 0.320
_exptl_crystal_size_mid 0.260
_exptl_crystal_size_min 0.140
_refine_diff_density_max 1.263
_refine_diff_density_min -0.400
_refine_diff_density_rms 0.087
_refine_ls_abs_structure_details
;
 Refined as an inversion twin.
;
_refine_ls_abs_structure_Flack 0.47(2)
_refine_ls_extinction_method none
_refine_ls_goodness_of_fit_ref 1.043
_refine_ls_hydrogen_treatment constr
_refine_ls_matrix_type full
_refine_ls_number_parameters 1002
_refine_ls_number_reflns 12354
_refine_ls_number_restraints 18
_refine_ls_restrained_S_all 1.045
_refine_ls_R_factor_all 0.1067
_refine_ls_R_factor_gt 0.0680
_refine_ls_shift/su_max 0.000
_refine_ls_shift/su_mean 0.000
_refine_ls_structure_factor_coef Fsqd
_refine_ls_weighting_details 'w=1/[\s^2^(Fo^2^)+(0.0883P)^2^+12.0691P] where P=(Fo^2^+2Fc^2^)/3'
_refine_ls_weighting_scheme calc
_refine_ls_wR_factor_gt 0.1570
_refine_ls_wR_factor_ref 0.1761
_reflns_Friedel_coverage 0.818
_reflns_friedel_fraction_full 0.997
_reflns_friedel_fraction_max 0.997
_reflns_number_gt 9066
_reflns_number_total 12354
_reflns_threshold_expression 'I > 2\s(I)'
_cod_data_source_file c5dt03104d2.cif
_cod_data_source_block added_by_encifer
_cod_depositor_comments 'Adding full bibliography for 7037088--7037089.cif.'
_cod_original_cell_volume 7451.6(13)
_cod_database_code 7037088
_shelx_shelxl_version_number 2014/7
_shelx_space_group_comment
;
The symmetry employed for this shelxl refinement is uniquely defined
by the following loop, which should always be used as a source of
symmetry information in preference to the above space-group names.
They are only intended as comments.
;
_shelx_estimated_absorpt_t_min 0.863
_shelx_estimated_absorpt_t_max 0.937

loop_
_space_group_symop_operation_xyz
'x, y, z'
'-x+1/2, -y, z+1/2'
'-x, y+1/2, -z+1/2'
'x+1/2, -y+1/2, -z'

loop_
_atom_site_label
_atom_site_type_symbol
_atom_site_fract_x
_atom_site_fract_y
_atom_site_fract_z
_atom_site_U_iso_or_equiv
_atom_site_adp_type
_atom_site_occupancy
_atom_site_site_symmetry_order
_atom_site_calc_flag
_atom_site_refinement_flags_posn
_atom_site_refinement_flags_adp
Ga1 Ga 0.72947(7) 0.47153(5) 0.63225(3) 0.0288(3) Uani 1 1 d . .
F10 F 0.5638(4) 0.7317(3) 0.55272(16) 0.0443(13) Uani 1 1 d . .
F14 F 0.8618(4) 0.6679(3) 0.50433(18) 0.0480(14) Uani 1 1 d . .
F9 F 0.9008(4) 0.2679(4) 0.52658(18) 0.0517(15) Uani 1 1 d . .
F8 F 0.9103(4) 0.1409(4) 0.47231(18) 0.0526(16) Uani 1 1 d . .
F7 F 0.7539(5) 0.0710(3) 0.44255(14) 0.0523(16) Uani 1 1 d . .
F1 F 0.7266(4) 0.9796(3) 0.52254(15) 0.0513(14) Uani 1 1 d . .
F5 F 0.5784(4) 0.2538(4) 0.52277(18) 0.0533(16) Uani 1 1 d . .
F12 F 0.7011(5) 0.8852(3) 0.44410(17) 0.0586(17) Uani 1 1 d . .
F2 F 0.7913(4) 1.0394(3) 0.58029(19) 0.0593(17) Uani 1 1 d . .
F3 F 0.7584(5) 0.8094(3) 0.8653(2) 0.0654(17) Uani 1 1 d . .
N1 N 0.5767(5) 0.4683(4) 0.6380(2) 0.0317(16) Uani 1 1 d . .
F13 F 0.8528(4) 0.7907(4) 0.44855(19) 0.0565(16) Uani 1 1 d . .
F6 F 0.5874(4) 0.1283(4) 0.46891(19) 0.0603(17) Uani 1 1 d . .
F19 F 0.5934(5) 0.2593(4) 0.7486(2) 0.076(2) Uani 1 1 d . .
F11 F 0.5568(4) 0.8563(4) 0.49752(19) 0.0583(16) Uani 1 1 d . .
N5 N 0.7352(5) 0.3552(3) 0.63636(18) 0.0249(15) Uani 1 1 d . .
N4 N 0.7411(5) 0.4818(4) 0.69358(17) 0.0250(15) Uani 1 1 d . .
F4 F 0.7614(5) 0.6984(4) 0.90712(15) 0.070(2) Uani 1 1 d . .
F15 F 0.9107(5) 0.2961(6) 0.7564(2) 0.093(3) Uani 1 1 d . .
N3 N 0.7288(5) 0.5891(4) 0.63728(19) 0.0261(15) Uani 1 1 d . .
N10 N 0.8860(5) 0.4746(4) 0.6264(2) 0.0322(16) Uani 1 1 d . .
N2 N 0.7212(5) 0.4779(4) 0.57123(18) 0.0259(15) Uani 1 1 d . .
N8 N 0.6733(6) 0.6914(4) 0.8429(2) 0.0343(19) Uani 1 1 d . .
N7 N 0.8311(5) 0.9009(4) 0.5652(2) 0.0369(19) Uani 1 1 d . .
N6 N 0.6763(6) 0.9351(4) 0.5924(2) 0.0361(19) Uani 1 1 d . .
C16 C 0.7447(6) 0.3092(4) 0.6733(2) 0.0240(19) Uani 1 1 d . .
C32 C 0.7549(6) 0.6156(4) 0.7886(2) 0.028(2) Uani 1 1 d . .
C19 C 0.7383(6) 0.3043(4) 0.6018(2) 0.0237(18) Uani 1 1 d . .
C9 C 0.7463(6) 0.7059(4) 0.6732(2) 0.030(2) Uani 1 1 d . .
H9 H 0.7525 0.7438 0.6960 0.036 Uiso 1 1 calc R U
N9 N 0.8430(6) 0.6943(5) 0.8403(2) 0.042(2) Uani 1 1 d . .
C12 C 0.7526(6) 0.5517(5) 0.7552(2) 0.0257(19) Uani 1 1 d . .
F18 F 0.6003(6) 0.1486(5) 0.8115(3) 0.102(3) Uani 1 1 d . .
C73 C 0.7333(6) 0.3305(4) 0.5591(2) 0.0254(19) Uani 1 1 d . .
C11 C 0.7443(6) 0.5582(4) 0.7099(2) 0.0242(19) Uani 1 1 d . .
C58 C 0.6364(6) 0.7463(6) 0.5277(3) 0.034(2) Uani 1 1 d . .
C43 C 0.7399(6) 0.2658(5) 0.5262(2) 0.027(2) Uani 1 1 d . .
C14 C 0.7472(6) 0.4257(4) 0.7255(2) 0.0266(19) Uani 1 1 d . .
C59 C 0.7152(6) 0.6960(5) 0.5309(2) 0.029(2) Uani 1 1 d . .
C68 C 0.5230(7) 0.5137(6) 0.6130(3) 0.042(2) Uani 1 1 d . .
H68 H 0.5508 0.5486 0.5925 0.050 Uiso 1 1 calc R U
C10 C 0.7417(6) 0.6201(5) 0.6772(2) 0.0236(18) Uani 1 1 d . .
C20 C 0.7468(7) 0.8062(4) 0.6110(2) 0.029(2) Uani 1 1 d . .
C45 C 0.8283(7) 0.1696(5) 0.4845(3) 0.037(2) Uani 1 1 d . .
C33 C 0.6729(7) 0.6409(6) 0.8063(3) 0.035(2) Uani 1 1 d . .
C46 C 0.7486(8) 0.1340(5) 0.4697(2) 0.037(3) Uani 1 1 d . .
F16 F 0.9190(7) 0.1844(7) 0.8200(3) 0.128(4) Uani 1 1 d . .
F17 F 0.7639(7) 0.1104(4) 0.8478(2) 0.103(3) Uani 1 1 d . .
C48 C 0.6615(6) 0.2289(5) 0.5104(3) 0.028(2) Uani 1 1 d . .
C22 C 0.9097(7) 0.7858(6) 0.5827(3) 0.038(2) Uani 1 1 d . .
C15 C 0.7476(6) 0.3424(4) 0.7151(2) 0.0251(19) Uani 1 1 d . .
C53 C 0.7529(7) 0.2814(5) 0.7510(2) 0.033(2) Uani 1 1 d . .
C3 C 0.7178(7) 0.4411(5) 0.5013(2) 0.032(2) Uani 1 1 d . .
H3 H 0.7181 0.4087 0.4761 0.038 Uiso 1 1 calc R U
C44 C 0.8210(7) 0.2353(6) 0.5127(3) 0.033(2) Uani 1 1 d . .
C21 C 0.8254(7) 0.8270(5) 0.5880(3) 0.032(2) Uani 1 1 d . .
C6 C 0.7196(7) 0.6277(5) 0.5630(2) 0.030(2) Uani 1 1 d . .
C71 C 0.7232(6) 0.4117(5) 0.5446(2) 0.028(2) Uani 1 1 d . .
C56 C 0.7037(7) 0.8234(6) 0.4720(3) 0.041(2) Uani 1 1 d . .
C8 C 0.7402(6) 0.7246(4) 0.6299(2) 0.0277(19) Uani 1 1 d . .
C4 C 0.7123(6) 0.5239(5) 0.5031(3) 0.034(2) Uani 1 1 d . .
H4 H 0.7064 0.5593 0.4791 0.041 Uiso 1 1 calc R U
C5 C 0.7166(6) 0.5488(5) 0.5471(2) 0.028(2) Uani 1 1 d . .
C7 C 0.7291(6) 0.6495(4) 0.6073(2) 0.0260(19) Uani 1 1 d . .
C54 C 0.7835(7) 0.7131(5) 0.5032(3) 0.035(2) Uani 1 1 d . .
C17 C 0.7528(6) 0.2264(5) 0.6607(2) 0.029(2) Uani 1 1 d . .
H17 H 0.7590 0.1811 0.6795 0.034 Uiso 1 1 calc R U
C13 C 0.7532(6) 0.4694(5) 0.7644(2) 0.0307(19) Uani 1 1 d . .
H13 H 0.7571 0.4460 0.7922 0.037 Uiso 1 1 calc R U
C18 C 0.7499(6) 0.2230(4) 0.6172(2) 0.029(2) Uani 1 1 d . .
H18 H 0.7548 0.1753 0.6001 0.034 Uiso 1 1 calc R U
C47 C 0.6652(7) 0.1645(5) 0.4819(3) 0.034(2) Uani 1 1 d . .
C55 C 0.7811(7) 0.7762(6) 0.4744(3) 0.039(2) Uani 1 1 d . .
C69 C 0.4271(8) 0.5115(7) 0.6159(3) 0.051(3) Uani 1 1 d . .
H69 H 0.3910 0.5455 0.5979 0.061 Uiso 1 1 calc R U
C57 C 0.6311(7) 0.8090(6) 0.4987(3) 0.039(2) Uani 1 1 d . .
C70 C 0.5801(7) 0.6222(6) 0.7966(3) 0.047(3) Uani 1 1 d . .
C65 C 0.5346(7) 0.4203(7) 0.6664(3) 0.049(3) Uani 1 1 d . .
H65 H 0.5715 0.3884 0.6851 0.059 Uiso 1 1 calc R U
C35 C 0.5855(8) 0.7018(7) 0.8544(3) 0.048(3) Uani 1 1 d . .
C64 C 0.9284(7) 0.4956(5) 0.5903(3) 0.036(2) Uani 1 1 d . .
H64 H 0.8919 0.5061 0.5657 0.043 Uiso 1 1 calc R U
C52 C 0.6737(9) 0.2413(6) 0.7656(3) 0.049(3) Uani 1 1 d . .
C25 C 0.5968(7) 0.9759(7) 0.6001(3) 0.053(3) Uani 1 1 d . .
C024 C 0.8390(7) 0.6426(6) 0.8041(3) 0.034(2) Uani 1 1 d . .
C61 C 0.9404(7) 0.4568(8) 0.6594(3) 0.053(3) Uani 1 1 d . .
H61 H 0.9127 0.4389 0.6852 0.064 Uiso 1 1 calc R U
C36 C 0.9331(9) 0.7065(7) 0.8494(4) 0.059(3) Uani 1 1 d . .
C66 C 0.4412(8) 0.4148(7) 0.6700(4) 0.060(3) Uani 1 1 d . .
H66 H 0.4144 0.3789 0.6903 0.072 Uiso 1 1 calc R U
C028 C 0.7577(10) 0.1652(7) 0.8155(3) 0.062(3) Uani 1 1 d . .
C34 C 0.5278(8) 0.6613(7) 0.8270(3) 0.059(3) Uani 1 1 d . .
H34 H 0.4625 0.6603 0.8288 0.071 Uiso 1 1 calc R U
C23 C 0.9633(8) 0.8334(6) 0.5560(3) 0.050(3) Uani 1 1 d . .
H23 H 1.0236 0.8206 0.5463 0.060 Uiso 1 1 calc R U
C31 C 0.9413(8) 0.7075(6) 0.6012(4) 0.050(3) Uani 1 1 d . .
H31A H 0.9092 0.6624 0.5871 0.075 Uiso 1 1 calc R U
H31B H 0.9278 0.7065 0.6319 0.075 Uiso 1 1 calc R U
H31C H 1.0078 0.7018 0.5968 0.075 Uiso 1 1 calc R U
C27 C 0.5865(7) 0.8565(6) 0.6357(4) 0.052(3) Uani 1 1 d . .
C50 C 0.8388(10) 0.1997(8) 0.8017(4) 0.067(4) Uani 1 1 d . .
C67 C 0.3857(7) 0.4618(7) 0.6439(4) 0.054(3) Uani 1 1 d . .
H67 H 0.3205 0.4589 0.6458 0.065 Uiso 1 1 calc R U
C02F C 0.6731(7) 0.8604(5) 0.6138(3) 0.037(2) Uani 1 1 d . .
C49 C 0.8316(8) 0.2598(7) 0.7692(3) 0.054(3) Uani 1 1 d . .
C63 C 1.0226(8) 0.5029(6) 0.5867(4) 0.050(3) Uani 1 1 d . .
H63 H 1.0499 0.5194 0.5605 0.060 Uiso 1 1 calc R U
C51 C 0.6787(10) 0.1855(7) 0.7986(4) 0.064(3) Uani 1 1 d . .
B1 B 0.7605(9) 0.7256(6) 0.8650(3) 0.042(3) Uani 1 1 d . .
C39 C 0.9629(8) 0.5749(9) 0.7540(4) 0.071(4) Uani 1 1 d . .
H39A H 1.0301 0.5783 0.7520 0.107 Uiso 1 1 calc R U
H39B H 0.9353 0.5956 0.7276 0.107 Uiso 1 1 calc R U
H39C H 0.9446 0.5180 0.7583 0.107 Uiso 1 1 calc R U
C24 C 0.9134(7) 0.9037(6) 0.5457(3) 0.044(2) Uani 1 1 d . .
C42 C 0.5441(7) 0.5706(9) 0.7604(3) 0.069(4) Uani 1 1 d . .
H42A H 0.4768 0.5681 0.7620 0.104 Uiso 1 1 calc R U
H42B H 0.5696 0.5155 0.7627 0.104 Uiso 1 1 calc R U
H42C H 0.5626 0.5947 0.7331 0.104 Uiso 1 1 calc R U
B2 B 0.7562(8) 0.9665(6) 0.5642(3) 0.041(3) Uani 1 1 d . .
C60 C 1.0342(8) 0.4630(10) 0.6578(3) 0.075(4) Uani 1 1 d . .
H60 H 1.0698 0.4510 0.6825 0.090 Uiso 1 1 calc R U
C62 C 1.0758(7) 0.4859(7) 0.6215(3) 0.055(3) Uani 1 1 d . .
H62 H 1.1409 0.4901 0.6200 0.066 Uiso 1 1 calc R U
C40 C 0.9635(9) 0.7540(8) 0.8877(4) 0.077(4) Uani 1 1 d . .
H40A H 0.9264 0.8037 0.8901 0.116 Uiso 1 1 calc R U
H40B H 1.0285 0.7686 0.8846 0.116 Uiso 1 1 calc R U
H40C H 0.9554 0.7208 0.9135 0.116 Uiso 1 1 calc R U
C41 C 0.5592(9) 0.7488(7) 0.8948(3) 0.065(3) Uani 1 1 d . .
H41A H 0.5761 0.7168 0.9201 0.097 Uiso 1 1 calc R U
H41B H 0.4926 0.7587 0.8949 0.097 Uiso 1 1 calc R U
H41C H 0.5919 0.8010 0.8953 0.097 Uiso 1 1 calc R U
C38 C 0.9299(7) 0.6258(7) 0.7916(3) 0.051(3) Uani 1 1 d . .
C26 C 0.5422(8) 0.9292(7) 0.6263(4) 0.060(3) Uani 1 1 d . .
H26 H 0.4830 0.9444 0.6365 0.071 Uiso 1 1 calc R U
C28 C 0.5464(9) 0.7895(7) 0.6615(4) 0.068(3) Uani 1 1 d . .
H28A H 0.5808 0.7840 0.6883 0.102 Uiso 1 1 calc R U
H28B H 0.5502 0.7384 0.6453 0.102 Uiso 1 1 calc R U
H28C H 0.4818 0.8017 0.6678 0.102 Uiso 1 1 calc R U
C30 C 0.9412(8) 0.9737(7) 0.5179(4) 0.068(3) Uani 1 1 d . .
H30A H 0.8988 0.9778 0.4936 0.102 Uiso 1 1 calc R U
H30B H 1.0040 0.9649 0.5073 0.102 Uiso 1 1 calc R U
H30C H 0.9391 1.0243 0.5346 0.102 Uiso 1 1 calc R U
C37 C 0.9877(8) 0.6666(8) 0.8206(4) 0.068(4) Uani 1 1 d . .
H37 H 1.0531 0.6665 0.8203 0.081 Uiso 1 1 calc R U
C120 C 0.5757(9) 1.0563(7) 0.5798(4) 0.073(4) Uani 1 1 d . .
H12A H 0.6271 1.0938 0.5846 0.110 Uiso 1 1 calc R U
H12B H 0.5195 1.0789 0.5925 0.110 Uiso 1 1 calc R U
H12C H 0.5665 1.0488 0.5490 0.110 Uiso 1 1 calc R U
C84 C 0.8487(12) 0.3655(10) 0.8743(5) 0.103(5) Uiso 1 1 d . .
H84 H 0.8969 0.3299 0.8658 0.123 Uiso 1 1 calc R U
N85 N 0.7667(10) 0.3335(8) 0.8826(4) 0.099(4) Uiso 1 1 d . .
C86 C 0.6995(12) 0.3827(11) 0.8927(5) 0.103(5) Uiso 1 1 d . .
H86 H 0.6406 0.3605 0.8989 0.123 Uiso 1 1 calc R U
C87 C 0.7118(10) 0.4677(9) 0.8945(4) 0.086(4) Uiso 1 1 d . .
H87 H 0.6620 0.5035 0.9003 0.103 Uiso 1 1 calc R U
C88 C 0.7929(10) 0.4942(9) 0.8881(4) 0.084(4) Uiso 1 1 d . .
H88 H 0.8011 0.5513 0.8911 0.101 Uiso 1 1 calc R U
C83 C 0.8687(12) 0.4511(11) 0.8773(5) 0.106(5) Uiso 1 1 d . .
H83 H 0.9277 0.4743 0.8724 0.127 Uiso 1 1 calc R U
C90 C 0.7624(12) 0.9768(11) 0.7081(6) 0.154(4) Uiso 1 1 d D .
C91 C 0.8409(12) 0.9485(11) 0.6890(6) 0.154(4) Uiso 1 1 d D .
H91 H 0.8600 0.9729 0.6629 0.184 Uiso 1 1 calc R U
C92 C 0.8933(12) 0.8866(12) 0.7056(6) 0.154(4) Uiso 1 1 d D .
H92 H 0.9469 0.8677 0.6913 0.184 Uiso 1 1 calc R U
C93 C 0.8650(13) 0.8527(12) 0.7442(6) 0.154(4) Uiso 1 1 d D .
H93 H 0.9004 0.8118 0.7581 0.184 Uiso 1 1 calc R U
C94 C 0.7831(14) 0.8810(13) 0.7618(6) 0.154(4) Uiso 1 1 d D .
H94 H 0.7619 0.8551 0.7871 0.184 Uiso 1 1 calc R U
C95 C 0.7313(13) 0.9417(12) 0.7461(6) 0.154(4) Uiso 1 1 d D .
H95 H 0.6768 0.9597 0.7600 0.184 Uiso 1 1 calc R U
C96 C 0.703(2) 1.043(2) 0.6871(12) 0.51(4) Uiso 1 1 d D .
H96A H 0.6501 1.0546 0.7056 0.771 Uiso 1 1 calc R U
H96B H 0.7397 1.0920 0.6831 0.771 Uiso 1 1 calc R U
H96C H 0.6811 1.0230 0.6593 0.771 Uiso 1 1 calc R U

loop_
_atom_site_aniso_label
_atom_site_aniso_U_11
_atom_site_aniso_U_22
_atom_site_aniso_U_33
_atom_site_aniso_U_23
_atom_site_aniso_U_13
_atom_site_aniso_U_12
Ga1 0.0574(6) 0.0167(4) 0.0123(4) -0.0011(4) -0.0025(4) -0.0023(5)
F10 0.041(3) 0.049(3) 0.044(3) 0.009(3) 0.004(3) 0.001(3)
F14 0.050(4) 0.045(3) 0.050(3) 0.004(3) 0.008(3) 0.005(3)
F9 0.042(4) 0.059(4) 0.054(4) -0.013(3) -0.002(3) -0.003(3)
F8 0.065(4) 0.046(4) 0.047(3) -0.003(3) 0.014(3) 0.022(3)
F7 0.103(5) 0.026(2) 0.028(2) -0.011(2) 0.003(3) 0.000(3)
F1 0.080(4) 0.036(3) 0.038(3) 0.014(2) 0.005(3) 0.005(3)
F5 0.040(4) 0.064(4) 0.056(4) -0.025(3) -0.003(3) -0.002(3)
F12 0.092(5) 0.041(3) 0.043(3) 0.023(3) -0.002(3) 0.007(3)
F2 0.088(5) 0.020(3) 0.070(4) -0.007(3) 0.007(3) -0.001(3)
F3 0.081(5) 0.037(3) 0.077(4) -0.030(3) -0.007(4) 0.005(3)
N1 0.049(5) 0.021(4) 0.025(4) -0.005(4) -0.009(3) -0.004(4)
F13 0.061(4) 0.053(4) 0.056(4) 0.020(3) 0.021(3) -0.002(3)
F6 0.068(4) 0.058(4) 0.054(4) -0.021(3) -0.017(3) -0.020(3)
F19 0.065(5) 0.083(5) 0.078(5) 0.044(4) -0.006(4) -0.015(4)
F11 0.053(4) 0.054(4) 0.068(4) 0.017(3) -0.013(3) 0.017(3)
N5 0.043(4) 0.016(3) 0.016(3) -0.002(3) -0.004(4) -0.001(3)
N4 0.040(4) 0.023(3) 0.013(3) -0.004(3) 0.001(3) 0.000(4)
F4 0.111(6) 0.079(4) 0.020(3) -0.017(3) -0.001(3) 0.018(4)
F15 0.061(5) 0.131(7) 0.087(5) 0.038(5) -0.013(4) 0.023(5)
N3 0.039(4) 0.020(3) 0.020(3) 0.001(3) 0.000(4) -0.008(3)
N10 0.044(4) 0.027(4) 0.025(4) -0.002(4) 0.005(3) -0.003(4)
N2 0.046(4) 0.015(3) 0.016(3) 0.001(3) 0.002(3) -0.003(4)
N8 0.047(5) 0.033(4) 0.023(4) -0.012(3) -0.001(4) 0.007(4)
N7 0.049(5) 0.023(4) 0.038(4) 0.000(3) 0.000(4) 0.007(4)
N6 0.043(5) 0.025(4) 0.040(4) 0.007(3) 0.000(4) 0.007(4)
C16 0.036(6) 0.015(4) 0.021(4) 0.003(3) 0.001(4) -0.001(4)
C32 0.045(6) 0.022(4) 0.017(4) 0.002(3) -0.001(4) 0.002(4)
C19 0.035(5) 0.020(4) 0.016(3) -0.004(3) 0.001(4) 0.001(4)
C9 0.050(6) 0.013(4) 0.027(4) -0.005(3) -0.001(4) -0.001(4)
N9 0.060(6) 0.043(5) 0.025(4) -0.012(4) -0.012(4) 0.003(4)
C12 0.033(5) 0.030(4) 0.015(3) -0.003(3) -0.004(4) 0.002(4)
F18 0.106(7) 0.099(6) 0.103(6) 0.056(5) 0.013(5) -0.023(5)
C73 0.039(5) 0.018(4) 0.019(4) -0.001(3) -0.003(4) -0.001(4)
C11 0.034(5) 0.022(4) 0.017(4) -0.005(3) -0.002(4) -0.003(4)
C58 0.038(6) 0.036(5) 0.028(5) 0.007(4) 0.003(4) 0.002(5)
C43 0.044(6) 0.019(4) 0.018(4) 0.004(3) -0.004(4) -0.004(4)
C14 0.039(6) 0.021(4) 0.020(4) -0.001(3) 0.001(4) -0.001(4)
C59 0.042(6) 0.025(4) 0.019(4) 0.003(3) -0.001(4) -0.007(4)
C68 0.045(7) 0.045(6) 0.035(5) 0.006(5) -0.002(4) -0.002(5)
C10 0.026(5) 0.023(4) 0.022(4) -0.003(3) -0.006(4) -0.003(4)
C20 0.048(6) 0.020(4) 0.019(4) -0.002(3) 0.001(4) -0.006(4)
C45 0.063(7) 0.025(5) 0.023(5) 0.004(4) 0.013(5) 0.007(5)
C33 0.047(7) 0.032(5) 0.026(5) -0.003(4) 0.002(4) 0.001(5)
C46 0.080(8) 0.019(4) 0.012(4) -0.004(3) -0.003(5) 0.005(5)
F16 0.118(8) 0.163(10) 0.103(6) 0.044(6) -0.040(6) 0.053(7)
F17 0.181(9) 0.069(4) 0.059(4) 0.041(4) -0.013(5) 0.018(6)
C48 0.033(6) 0.026(5) 0.027(5) -0.006(4) -0.002(4) 0.000(4)
C22 0.041(6) 0.033(5) 0.040(5) -0.002(4) -0.007(5) 0.001(5)
C15 0.039(6) 0.020(4) 0.016(4) 0.002(3) 0.007(4) 0.000(4)
C53 0.055(7) 0.026(4) 0.018(4) 0.001(3) 0.004(4) 0.010(5)
C3 0.058(6) 0.025(4) 0.013(4) -0.003(3) -0.007(4) -0.007(4)
C44 0.041(6) 0.032(5) 0.026(5) 0.008(4) -0.005(4) 0.002(5)
C21 0.049(6) 0.021(4) 0.026(5) 0.001(4) -0.004(4) 0.003(4)
C6 0.052(6) 0.023(4) 0.016(4) 0.003(3) -0.004(4) -0.002(4)
C71 0.041(6) 0.027(4) 0.015(4) -0.004(3) -0.005(4) 0.002(4)
C56 0.056(7) 0.031(5) 0.035(5) 0.013(4) -0.010(5) 0.004(5)
C8 0.041(5) 0.015(4) 0.027(4) -0.004(3) -0.001(5) 0.002(4)
C4 0.050(6) 0.028(5) 0.026(4) 0.005(4) -0.003(4) -0.007(5)
C5 0.041(6) 0.023(5) 0.022(4) -0.001(3) 0.003(4) -0.002(4)
C7 0.039(5) 0.022(4) 0.017(4) 0.000(3) -0.006(4) -0.001(4)
C54 0.044(6) 0.032(5) 0.031(5) 0.000(4) 0.000(4) 0.018(5)
C17 0.047(6) 0.018(4) 0.021(4) 0.001(3) -0.001(4) 0.001(4)
C13 0.048(6) 0.031(4) 0.013(3) 0.003(3) -0.001(4) 0.009(5)
C18 0.038(6) 0.019(4) 0.029(4) -0.004(3) 0.000(4) -0.002(4)
C47 0.052(7) 0.025(5) 0.025(5) -0.002(4) -0.008(4) -0.010(5)
C55 0.049(7) 0.040(5) 0.028(5) 0.001(4) 0.011(5) -0.009(5)
C69 0.051(7) 0.057(7) 0.045(6) -0.003(5) -0.011(5) 0.017(6)
C57 0.033(6) 0.042(6) 0.042(6) 0.006(5) -0.009(5) 0.002(5)
C70 0.055(7) 0.050(7) 0.038(6) -0.016(5) 0.005(5) -0.009(5)
C65 0.047(7) 0.057(7) 0.043(6) 0.009(5) -0.005(5) -0.008(6)
C35 0.065(8) 0.048(7) 0.030(5) -0.010(5) 0.010(5) 0.005(6)
C64 0.049(7) 0.026(5) 0.033(5) 0.004(4) 0.014(4) 0.001(4)
C52 0.086(9) 0.030(6) 0.031(5) 0.019(4) 0.007(6) 0.006(6)
C25 0.056(7) 0.038(6) 0.064(7) 0.011(6) 0.007(6) 0.013(6)
C024 0.047(7) 0.034(5) 0.021(5) -0.011(4) -0.008(4) 0.004(5)
C61 0.039(7) 0.095(9) 0.026(5) -0.007(6) 0.000(4) 0.008(6)
C36 0.070(9) 0.056(7) 0.050(7) -0.016(6) -0.025(6) -0.003(6)
C66 0.045(7) 0.058(7) 0.075(8) 0.014(6) 0.004(6) 0.000(6)
C028 0.091(11) 0.054(7) 0.039(6) 0.006(5) -0.004(7) 0.017(8)
C34 0.053(7) 0.075(8) 0.048(6) -0.017(6) 0.016(6) -0.007(6)
C23 0.053(7) 0.042(6) 0.056(6) 0.001(5) 0.009(6) 0.000(5)
C31 0.052(7) 0.031(5) 0.066(7) 0.003(5) -0.010(6) 0.007(5)
C27 0.051(7) 0.047(6) 0.058(6) 0.009(5) 0.009(6) 0.009(5)
C50 0.081(10) 0.069(8) 0.051(7) 0.008(6) -0.028(7) 0.027(8)
C67 0.038(6) 0.053(7) 0.070(7) -0.009(6) -0.002(5) 0.003(6)
C02F 0.048(6) 0.027(5) 0.037(5) 0.007(4) 0.006(4) 0.005(5)
C49 0.053(8) 0.065(8) 0.044(6) 0.009(6) -0.002(6) 0.022(6)
C63 0.057(8) 0.034(6) 0.058(7) -0.001(5) 0.019(6) -0.001(5)
C51 0.077(10) 0.055(7) 0.059(7) 0.015(6) 0.002(7) -0.011(7)
B1 0.066(8) 0.024(5) 0.036(5) -0.011(4) -0.005(6) 0.006(5)
C39 0.053(8) 0.101(10) 0.059(7) -0.030(7) -0.002(6) 0.011(7)
C24 0.043(6) 0.045(6) 0.045(6) 0.001(5) 0.009(5) -0.009(5)
C42 0.038(7) 0.120(11) 0.049(6) -0.038(7) 0.001(5) -0.016(7)
B2 0.055(7) 0.020(5) 0.048(6) 0.000(5) 0.005(5) -0.008(6)
C60 0.050(8) 0.136(13) 0.039(6) -0.016(8) -0.005(5) 0.010(8)
C62 0.035(6) 0.073(8) 0.058(7) -0.034(6) 0.012(5) -0.009(6)
C40 0.077(9) 0.088(10) 0.066(8) -0.042(7) -0.027(7) -0.011(8)
C41 0.085(9) 0.064(8) 0.045(6) -0.024(6) 0.023(6) 0.012(7)
C38 0.045(7) 0.074(8) 0.035(5) -0.016(5) -0.008(5) 0.008(6)
C26 0.052(7) 0.055(7) 0.072(8) 0.004(6) 0.022(6) 0.016(6)
C28 0.070(9) 0.066(8) 0.068(8) 0.017(6) 0.018(7) 0.012(7)
C30 0.072(8) 0.048(7) 0.084(8) 0.023(7) 0.021(6) -0.009(7)
C37 0.038(7) 0.093(10) 0.072(8) -0.040(7) -0.014(6) -0.013(6)
C120 0.079(9) 0.056(8) 0.084(9) 0.024(6) 0.009(7) 0.027(7)

loop_
_atom_type_symbol
_atom_type_description
_atom_type_scat_dispersion_real
_atom_type_scat_dispersion_imag
_atom_type_scat_source
C C 0.0033 0.0016 'International Tables Vol C Tables 4.2.6.8 and 6.1.1.4'
H H 0.0000 0.0000 'International Tables Vol C Tables 4.2.6.8 and 6.1.1.4'
B B 0.0013 0.0007 'International Tables Vol C Tables 4.2.6.8 and 6.1.1.4'
N N 0.0061 0.0033 'International Tables Vol C Tables 4.2.6.8 and 6.1.1.4'
F F 0.0171 0.0103 'International Tables Vol C Tables 4.2.6.8 and 6.1.1.4'
Ga Ga 0.2307 1.6083 'International Tables Vol C Tables 4.2.6.8 and 6.1.1.4'

loop_
_geom_angle_atom_site_label_1
_geom_angle_atom_site_label_2
_geom_angle_atom_site_label_3
_geom_angle
N2 Ga1 N5 97.1(3)
N2 Ga1 N4 171.8(3)
N5 Ga1 N4 90.9(2)
N2 Ga1 N3 91.5(3)
N5 Ga1 N3 171.2(2)
N4 Ga1 N3 80.4(3)
N2 Ga1 N1 91.1(3)
N5 Ga1 N1 90.8(3)
N4 Ga1 N1 90.5(3)
N3 Ga1 N1 90.7(3)
N2 Ga1 N10 89.0(3)
N5 Ga1 N10 89.1(3)
N4 Ga1 N10 89.4(3)
N3 Ga1 N10 89.4(3)
N1 Ga1 N10 179.9(3)
C68 N1 C65 116.9(8)
C68 N1 Ga1 121.5(6)
C65 N1 Ga1 121.6(6)
C19 N5 C16 108.8(6)
C19 N5 Ga1 123.9(5)
C16 N5 Ga1 127.1(5)
C11 N4 C14 110.4(6)
C11 N4 Ga1 117.2(5)
C14 N4 Ga1 132.4(5)
C10 N3 C7 111.0(6)
C10 N3 Ga1 116.5(5)
C7 N3 Ga1 132.0(5)
C61 N10 C64 115.9(8)
C61 N10 Ga1 121.7(6)
C64 N10 Ga1 122.3(6)
C71 N2 C5 109.7(6)
C71 N2 Ga1 124.1(5)
C5 N2 Ga1 126.2(5)
C35 N8 C33 106.8(8)
C35 N8 B1 127.9(8)
C33 N8 B1 125.3(8)
C24 N7 C21 108.1(8)
C24 N7 B2 127.0(8)
C21 N7 B2 124.9(8)
C25 N6 C02F 108.7(8)
C25 N6 B2 125.1(8)
C02F N6 B2 126.2(8)
N5 C16 C15 124.2(6)
N5 C16 C17 107.5(6)
C15 C16 C17 128.2(7)
C33 C32 C024 121.6(7)
C33 C32 C12 118.5(8)
C024 C32 C12 119.5(8)
N5 C19 C73 124.3(7)
N5 C19 C18 108.0(6)
C73 C19 C18 127.7(7)
C8 C9 C10 107.6(6)
C8 C9 H9 126.2
C10 C9 H9 126.2
C36 N9 C024 107.3(8)
C36 N9 B1 127.4(8)
C024 N9 B1 125.3(8)
C13 C12 C11 106.3(6)
C13 C12 C32 123.2(6)
C11 C12 C32 130.4(7)
C19 C73 C71 126.7(7)
C19 C73 C43 115.9(6)
C71 C73 C43 117.5(6)
N4 C11 C12 107.9(6)
N4 C11 C10 112.7(6)
C12 C11 C10 139.4(7)
F10 C58 C57 118.5(8)
F10 C58 C59 119.6(7)
C57 C58 C59 121.9(8)
C44 C43 C48 116.6(7)
C44 C43 C73 122.7(8)
C48 C43 C73 120.6(8)
N4 C14 C15 119.4(6)
N4 C14 C13 107.0(6)
C15 C14 C13 133.6(7)
C54 C59 C58 115.5(8)
C54 C59 C6 123.5(8)
C58 C59 C6 121.0(8)
N1 C68 C69 122.1(9)
N1 C68 H68 119.0
C69 C68 H68 119.0
N3 C10 C9 107.3(6)
N3 C10 C11 113.0(6)
C9 C10 C11 139.8(7)
C21 C20 C02F 120.4(7)
C21 C20 C8 119.1(8)
C02F C20 C8 120.4(8)
F8 C45 C46 120.2(8)
F8 C45 C44 121.3(9)
C46 C45 C44 118.5(9)
C32 C33 N8 119.9(8)
C32 C33 C70 132.2(8)
N8 C33 C70 107.8(8)
F7 C46 C47 120.7(9)
F7 C46 C45 119.5(9)
C47 C46 C45 119.8(7)
F5 C48 C43 120.7(8)
F5 C48 C47 117.2(8)
C43 C48 C47 122.1(8)
C23 C22 C21 106.7(8)
C23 C22 C31 123.4(10)
C21 C22 C31 129.9(9)
C14 C15 C16 125.8(6)
C14 C15 C53 118.5(6)
C16 C15 C53 115.7(6)
C49 C53 C52 116.2(9)
C49 C53 C15 122.8(9)
C52 C53 C15 120.9(8)
C4 C3 C71 107.5(7)
C4 C3 H3 126.3
C71 C3 H3 126.3
C43 C44 F9 120.3(8)
C43 C44 C45 123.3(9)
F9 C44 C45 116.4(9)
C20 C21 C22 130.9(8)
C20 C21 N7 121.4(8)
C22 C21 N7 107.6(8)
C5 C6 C7 125.5(7)
C5 C6 C59 116.9(7)
C7 C6 C59 117.5(7)
N2 C71 C73 123.7(6)
N2 C71 C3 107.7(7)
C73 C71 C3 128.5(7)
F12 C56 C57 120.5(9)
F12 C56 C55 119.2(9)
C57 C56 C55 120.3(8)
C9 C8 C7 107.2(6)
C9 C8 C20 126.1(7)
C7 C8 C20 126.7(7)
C3 C4 C5 108.6(7)
C3 C4 H4 125.7
C5 C4 H4 125.7
C6 C5 N2 125.9(7)
C6 C5 C4 127.7(7)
N2 C5 C4 106.5(6)
N3 C7 C8 106.8(6)
N3 C7 C6 118.7(7)
C8 C7 C6 134.4(7)
C59 C54 F14 119.1(8)
C59 C54 C55 124.0(9)
F14 C54 C55 116.8(8)
C18 C17 C16 108.1(7)
C18 C17 H17 125.9
C16 C17 H17 125.9
C12 C13 C14 108.4(6)
C12 C13 H13 125.8
C14 C13 H13 125.8
C17 C18 C19 107.5(7)
C17 C18 H18 126.2
C19 C18 H18 126.2
F6 C47 C46 120.1(8)
F6 C47 C48 120.1(9)
C46 C47 C48 119.6(9)
F13 C55 C56 120.5(8)
F13 C55 C54 120.6(9)
C56 C55 C54 118.9(9)
C67 C69 C68 120.5(10)
C67 C69 H69 119.8
C68 C69 H69 119.8
F11 C57 C56 120.5(8)
F11 C57 C58 120.1(9)
C56 C57 C58 119.3(9)
C34 C70 C33 106.1(9)
C34 C70 C42 126.1(10)
C33 C70 C42 127.8(9)
N1 C65 C66 123.3(10)
N1 C65 H65 118.4
C66 C65 H65 118.4
N8 C35 C34 110.7(9)
N8 C35 C41 121.8(10)
C34 C35 C41 127.4(11)
N10 C64 C63 123.5(9)
N10 C64 H64 118.3
C63 C64 H64 118.3
F19 C52 C51 119.8(11)
F19 C52 C53 119.4(8)
C51 C52 C53 120.8(11)
N6 C25 C26 108.7(9)
N6 C25 C120 122.4(10)
C26 C25 C120 128.8(10)
C32 C024 C38 132.0(8)
C32 C024 N9 120.5(8)
C38 C024 N9 107.5(8)
N10 C61 C60 123.3(10)
N10 C61 H61 118.3
C60 C61 H61 118.3
N9 C36 C37 110.6(9)
N9 C36 C40 122.1(11)
C37 C36 C40 127.2(12)
C65 C66 C67 119.7(11)
C65 C66 H66 120.1
C67 C66 H66 120.1
C51 C028 F17 121.9(13)
C51 C028 C50 121.4(10)
F17 C028 C50 116.7(12)
C35 C34 C70 108.7(10)
C35 C34 H34 125.7
C70 C34 H34 125.7
C22 C23 C24 108.2(9)
C22 C23 H23 125.9
C24 C23 H23 125.9
C22 C31 H31A 109.5
C22 C31 H31B 109.5
H31A C31 H31B 109.5
C22 C31 H31C 109.5
H31A C31 H31C 109.5
H31B C31 H31C 109.5
C26 C27 C02F 105.6(9)
C26 C27 C28 124.8(10)
C02F C27 C28 129.6(9)
F16 C50 C028 122.8(12)
F16 C50 C49 120.4(14)
C028 C50 C49 116.6(11)
C69 C67 C66 117.6(10)
C69 C67 H67 121.2
C66 C67 H67 121.2
C20 C02F N6 120.2(8)
C20 C02F C27 132.5(8)
N6 C02F C27 107.3(8)
C53 C49 F15 119.1(10)
C53 C49 C50 123.8(12)
F15 C49 C50 117.1(10)
C62 C63 C64 118.7(10)
C62 C63 H63 120.6
C64 C63 H63 120.6
C028 C51 F18 120.4(11)
C028 C51 C52 121.1(12)
F18 C51 C52 118.4(12)
F3 B1 F4 108.4(7)
F3 B1 N9 111.1(9)
F4 B1 N9 111.5(8)
F3 B1 N8 110.3(8)
F4 B1 N8 108.3(9)
N9 B1 N8 107.2(7)
C38 C39 H39A 109.5
C38 C39 H39B 109.5
H39A C39 H39B 109.5
C38 C39 H39C 109.5
H39A C39 H39C 109.5
H39B C39 H39C 109.5
N7 C24 C23 109.3(9)
N7 C24 C30 121.9(10)
C23 C24 C30 128.8(10)
C70 C42 H42A 109.5
C70 C42 H42B 109.5
H42A C42 H42B 109.5
C70 C42 H42C 109.5
H42A C42 H42C 109.5
H42B C42 H42C 109.5
F1 B2 F2 108.5(7)
F1 B2 N7 110.2(8)
F2 B2 N7 109.7(8)
F1 B2 N6 110.8(8)
F2 B2 N6 110.8(8)
N7 B2 N6 106.8(7)
C62 C60 C61 120.0(11)
C62 C60 H60 120.0
C61 C60 H60 120.0
C60 C62 C63 118.5(10)
C60 C62 H62 120.7
C63 C62 H62 120.7
C36 C40 H40A 109.5
C36 C40 H40B 109.5
H40A C40 H40B 109.5
C36 C40 H40C 109.5
H40A C40 H40C 109.5
H40B C40 H40C 109.5
C35 C41 H41A 109.5
C35 C41 H41B 109.5
H41A C41 H41B 109.5
C35 C41 H41C 109.5
H41A C41 H41C 109.5
H41B C41 H41C 109.5
C024 C38 C37 106.8(9)
C024 C38 C39 128.2(9)
C37 C38 C39 125.0(10)
C25 C26 C27 109.8(10)
C25 C26 H26 125.1
C27 C26 H26 125.1
C27 C28 H28A 109.5
C27 C28 H28B 109.5
H28A C28 H28B 109.5
C27 C28 H28C 109.5
H28A C28 H28C 109.5
H28B C28 H28C 109.5
C24 C30 H30A 109.5
C24 C30 H30B 109.5
H30A C30 H30B 109.5
C24 C30 H30C 109.5
H30A C30 H30C 109.5
H30B C30 H30C 109.5
C36 C37 C38 107.8(10)
C36 C37 H37 126.1
C38 C37 H37 126.1
C25 C120 H12A 109.5
C25 C120 H12B 109.5
H12A C120 H12B 109.5
C25 C120 H12C 109.5
H12A C120 H12C 109.5
H12B C120 H12C 109.5
N85 C84 C83 123.7(16)
N85 C84 H84 118.1
C83 C84 H84 118.1
C86 N85 C84 118.3(15)
N85 C86 C87 121.8(17)
N85 C86 H86 119.1
C87 C86 H86 119.1
C88 C87 C86 116.8(16)
C88 C87 H87 121.6
C86 C87 H87 121.6
C87 C88 C83 127.9(16)
C87 C88 H88 116.0
C83 C88 H88 116.0
C88 C83 C84 111.3(16)
C88 C83 H83 124.3
C84 C83 H83 124.3
C91 C90 C95 120.1(14)
C91 C90 C96 121.5(14)
C95 C90 C96 118.3(14)
C90 C91 C92 123.3(15)
C90 C91 H91 118.4
C92 C91 H91 118.4
C91 C92 C93 117.4(14)
C91 C92 H92 121.3
C93 C92 H92 121.3
C94 C93 C92 117.5(14)
C94 C93 H93 121.2
C92 C93 H93 121.2
C95 C94 C93 125.7(15)
C95 C94 H94 117.2
C93 C94 H94 117.2
C94 C95 C90 115.9(14)
C94 C95 H95 122.1
C90 C95 H95 122.1
C90 C96 H96A 109.5
C90 C96 H96B 109.5
H96A C96 H96B 109.5
C90 C96 H96C 109.5
H96A C96 H96C 109.5
H96B C96 H96C 109.5

loop_
_geom_bond_atom_site_label_1
_geom_bond_atom_site_label_2
_geom_bond_distance
Ga1 N2 1.914(6)
Ga1 N5 1.916(6)
Ga1 N4 1.931(5)
Ga1 N3 1.937(6)
Ga1 N1 2.227(7)
Ga1 N10 2.281(7)
F10 C58 1.335(10)
F14 C54 1.358(10)
F9 C44 1.349(11)
F8 C45 1.337(11)
F7 C46 1.341(9)
F1 B2 1.388(12)
F5 C48 1.331(10)
F12 C56 1.340(10)
F2 B2 1.394(11)
F3 B1 1.376(11)
N1 C68 1.332(11)
N1 C65 1.336(12)
F13 C55 1.339(11)
F6 C47 1.340(11)
F19 C52 1.315(13)
F11 C57 1.331(11)
N5 C19 1.366(9)
N5 C16 1.385(9)
N4 C11 1.355(9)
N4 C14 1.359(9)
F4 B1 1.389(12)
F15 C49 1.355(14)
N3 C10 1.361(9)
N3 C7 1.363(9)
N10 C61 1.330(12)
N10 C64 1.332(11)
N2 C71 1.369(10)
N2 C5 1.389(10)
N8 C35 1.337(13)
N8 C33 1.413(11)
N8 B1 1.548(14)
N7 C24 1.342(12)
N7 C21 1.410(11)
N7 B2 1.531(13)
N6 C25 1.357(12)
N6 C02F 1.398(11)
N6 B2 1.544(13)
C16 C15 1.417(10)
C16 C17 1.421(10)
C32 C33 1.378(12)
C32 C024 1.387(12)
C32 C12 1.479(10)
C19 C73 1.405(10)
C19 C18 1.429(11)
C9 C8 1.392(11)
C9 C10 1.416(11)
C9 H9 0.9500
N9 C36 1.353(14)
N9 C024 1.416(11)
N9 B1 1.516(14)
C12 C13 1.381(11)
C12 C11 1.426(10)
F18 C51 1.352(14)
C73 C71 1.415(11)
C73 C43 1.481(10)
C11 C10 1.440(11)
C58 C57 1.373(13)
C58 C59 1.414(13)
C43 C44 1.348(13)
C43 C48 1.381(12)
C14 C15 1.406(11)
C14 C13 1.416(10)
C59 C54 1.346(12)
C59 C6 1.508(11)
C68 C69 1.397(15)
C68 H68 0.9500
C20 C21 1.391(13)
C20 C02F 1.395(12)
C20 C8 1.467(10)
C45 C46 1.376(14)
C45 C44 1.396(13)
C33 C70 1.415(14)
C46 C47 1.365(14)
F16 C50 1.321(14)
F17 C028 1.357(12)
C48 C47 1.384(12)
C22 C23 1.385(14)
C22 C21 1.409(13)
C22 C31 1.482(13)
C15 C53 1.505(10)
C53 C49 1.325(14)
C53 C52 1.403(14)
C3 C4 1.363(12)
C3 C71 1.437(11)
C3 H3 0.9500
C6 C5 1.388(11)
C6 C7 1.436(10)
C56 C57 1.365(14)
C56 C55 1.366(14)
C8 C7 1.429(10)
C4 C5 1.437(11)
C4 H4 0.9500
C54 C55 1.374(12)
C17 C18 1.363(11)
C17 H17 0.9500
C13 H13 0.9500
C18 H18 0.9500
C69 C67 1.340(15)
C69 H69 0.9500
C70 C34 1.376(14)
C70 C42 1.505(14)
C65 C66 1.364(15)
C65 H65 0.9500
C35 C34 1.371(15)
C35 C41 1.527(13)
C64 C63 1.377(15)
C64 H64 0.9500
C52 C51 1.380(15)
C25 C26 1.376(15)
C25 C120 1.495(15)
C024 C38 1.405(14)
C61 C60 1.366(15)
C61 H61 0.9500
C36 C37 1.366(16)
C36 C40 1.494(14)
C66 C67 1.381(16)
C66 H66 0.9500
C028 C51 1.307(17)
C028 C50 1.376(18)
C34 H34 0.9500
C23 C24 1.400(14)
C23 H23 0.9500
C31 H31A 0.9800
C31 H31B 0.9800
C31 H31C 0.9800
C27 C26 1.387(15)
C27 C02F 1.433(14)
C27 C28 1.482(15)
C50 C49 1.420(16)
C67 H67 0.9500
C63 C62 1.362(15)
C63 H63 0.9500
C39 C38 1.520(14)
C39 H39A 0.9800
C39 H39B 0.9800
C39 H39C 0.9800
C24 C30 1.497(14)
C42 H42A 0.9800
C42 H42B 0.9800
C42 H42C 0.9800
C60 C62 1.341(15)
C60 H60 0.9500
C62 H62 0.9500
C40 H40A 0.9800
C40 H40B 0.9800
C40 H40C 0.9800
C41 H41A 0.9800
C41 H41B 0.9800
C41 H41C 0.9800
C38 C37 1.406(14)
C26 H26 0.9500
C28 H28A 0.9800
C28 H28B 0.9800
C28 H28C 0.9800
C30 H30A 0.9800
C30 H30B 0.9800
C30 H30C 0.9800
C37 H37 0.9500
C120 H12A 0.9800
C120 H12B 0.9800
C120 H12C 0.9800
C84 N85 1.328(19)
C84 C83 1.44(2)
C84 H84 0.9500
N85 C86 1.305(19)
C86 C87 1.41(2)
C86 H86 0.9500
C87 C88 1.271(18)
C87 H87 0.9500
C88 C83 1.352(19)
C88 H88 0.9500
C83 H83 0.9500
C90 C91 1.369(12)
C90 C95 1.394(12)
C90 C96 1.5296(15)
C91 C92 1.371(12)
C91 H91 0.9500
C92 C93 1.391(12)
C92 H92 0.9500
C93 C94 1.391(12)
C93 H93 0.9500
C94 C95 1.341(12)
C94 H94 0.9500
C95 H95 0.9500
C96 H96A 0.9800
C96 H96B 0.9800
C96 H96C 0.9800

loop_
_geom_torsion_atom_site_label_1
_geom_torsion_atom_site_label_2
_geom_torsion_atom_site_label_3
_geom_torsion_atom_site_label_4
_geom_torsion
C19 N5 C16 C15 177.9(9)
Ga1 N5 C16 C15 3.1(13)
C19 N5 C16 C17 -0.8(10)
Ga1 N5 C16 C17 -175.6(6)
C16 N5 C19 C73 -178.2(9)
Ga1 N5 C19 C73 -3.2(13)
C16 N5 C19 C18 0.2(10)
Ga1 N5 C19 C18 175.2(6)
C33 C32 C12 C13 -86.6(11)
C024 C32 C12 C13 87.2(11)
C33 C32 C12 C11 89.5(12)
C024 C32 C12 C11 -96.7(11)
N5 C19 C73 C71 -0.9(15)
C18 C19 C73 C71 -178.9(9)
N5 C19 C73 C43 178.8(8)
C18 C19 C73 C43 0.7(14)
C14 N4 C11 C12 -0.3(10)
Ga1 N4 C11 C12 179.8(6)
C14 N4 C11 C10 177.8(7)
Ga1 N4 C11 C10 -2.1(10)
C13 C12 C11 N4 -0.5(10)
C32 C12 C11 N4 -177.1(9)
C13 C12 C11 C10 -177.7(11)
C32 C12 C11 C10 5.7(19)
C19 C73 C43 C44 -82.6(11)
C71 C73 C43 C44 97.1(10)
C19 C73 C43 C48 92.0(10)
C71 C73 C43 C48 -88.4(10)
C11 N4 C14 C15 -178.3(8)
Ga1 N4 C14 C15 1.6(13)
C11 N4 C14 C13 0.9(10)
Ga1 N4 C14 C13 -179.2(6)
F10 C58 C59 C54 177.3(8)
C57 C58 C59 C54 -0.9(13)
F10 C58 C59 C6 -2.0(12)
C57 C58 C59 C6 179.8(8)
C65 N1 C68 C69 -0.2(13)
Ga1 N1 C68 C69 179.2(7)
C7 N3 C10 C9 2.8(10)
Ga1 N3 C10 C9 175.3(6)
C7 N3 C10 C11 -178.5(8)
Ga1 N3 C10 C11 -6.0(10)
C8 C9 C10 N3 -2.7(10)
C8 C9 C10 C11 179.1(11)
N4 C11 C10 N3 5.1(11)
C12 C11 C10 N3 -177.7(10)
N4 C11 C10 C9 -176.7(11)
C12 C11 C10 C9 0(2)
C024 C32 C33 N8 -4.2(12)
C12 C32 C33 N8 169.5(7)
C024 C32 C33 C70 -179.6(10)
C12 C32 C33 C70 -5.9(15)
C35 N8 C33 C32 -176.1(8)
B1 N8 C33 C32 2.7(13)
C35 N8 C33 C70 0.3(11)
B1 N8 C33 C70 179.1(8)
F8 C45 C46 F7 -0.9(12)
C44 C45 C46 F7 179.9(7)
F8 C45 C46 C47 -179.1(8)
C44 C45 C46 C47 1.7(12)
C44 C43 C48 F5 178.4(8)
C73 C43 C48 F5 3.5(12)
C44 C43 C48 C47 -0.6(12)
C73 C43 C48 C47 -175.5(8)
N4 C14 C15 C16 1.8(14)
C13 C14 C15 C16 -177.1(9)
N4 C14 C15 C53 -179.1(8)
C13 C14 C15 C53 2.0(16)
N5 C16 C15 C14 -4.2(15)
C17 C16 C15 C14 174.2(9)
N5 C16 C15 C53 176.6(8)
C17 C16 C15 C53 -4.9(14)
C14 C15 C53 C49 -82.7(12)
C16 C15 C53 C49 96.5(11)
C14 C15 C53 C52 100.1(10)
C16 C15 C53 C52 -80.7(11)
C48 C43 C44 F9 179.8(8)
C73 C43 C44 F9 -5.4(12)
C48 C43 C44 C45 -0.4(12)
C73 C43 C44 C45 174.4(7)
F8 C45 C44 C43 -179.4(8)
C46 C45 C44 C43 -0.2(13)
F8 C45 C44 F9 0.4(12)
C46 C45 C44 F9 179.6(7)
C02F C20 C21 C22 175.5(9)
C8 C20 C21 C22 -8.2(14)
C02F C20 C21 N7 -3.6(13)
C8 C20 C21 N7 172.7(7)
C23 C22 C21 C20 179.0(9)
C31 C22 C21 C20 -1.7(17)
C23 C22 C21 N7 -1.9(10)
C31 C22 C21 N7 177.5(9)
C24 N7 C21 C20 -178.9(8)
B2 N7 C21 C20 2.6(13)
C24 N7 C21 C22 1.9(10)
B2 N7 C21 C22 -176.7(8)
C54 C59 C6 C5 -69.2(12)
C58 C59 C6 C5 110.0(10)
C54 C59 C6 C7 109.1(10)
C58 C59 C6 C7 -71.7(11)
C5 N2 C71 C73 176.1(9)
Ga1 N2 C71 C73 -1.1(13)
C5 N2 C71 C3 -1.2(10)
Ga1 N2 C71 C3 -178.5(6)
C19 C73 C71 N2 3.2(15)
C43 C73 C71 N2 -176.4(8)
C19 C73 C71 C3 180.0(10)
C43 C73 C71 C3 0.4(15)
C4 C3 C71 N2 -0.3(11)
C4 C3 C71 C73 -177.5(9)
C10 C9 C8 C7 1.6(11)
C10 C9 C8 C20 -176.7(9)
C21 C20 C8 C9 107.9(10)
C02F C20 C8 C9 -75.8(12)
C21 C20 C8 C7 -70.1(12)
C02F C20 C8 C7 106.2(11)
C71 C3 C4 C5 1.6(12)
C7 C6 C5 N2 0.8(16)
C59 C6 C5 N2 179.0(8)
C7 C6 C5 C4 -176.3(9)
C59 C6 C5 C4 1.8(15)
C71 N2 C5 C6 -175.5(10)
Ga1 N2 C5 C6 1.7(13)
C71 N2 C5 C4 2.2(10)
Ga1 N2 C5 C4 179.4(6)
C3 C4 C5 C6 175.3(10)
C3 C4 C5 N2 -2.4(11)
C10 N3 C7 C8 -1.8(10)
Ga1 N3 C7 C8 -172.7(6)
C10 N3 C7 C6 177.9(8)
Ga1 N3 C7 C6 6.9(13)
C9 C8 C7 N3 0.0(10)
C20 C8 C7 N3 178.3(9)
C9 C8 C7 C6 -179.5(10)
C20 C8 C7 C6 -1.2(17)
C5 C6 C7 N3 -5.0(15)
C59 C6 C7 N3 176.9(8)
C5 C6 C7 C8 174.5(10)
C59 C6 C7 C8 -3.6(16)
C58 C59 C54 F14 179.6(8)
C6 C59 C54 F14 -1.1(13)
C58 C59 C54 C55 2.2(13)
C6 C59 C54 C55 -178.6(8)
N5 C16 C17 C18 1.2(11)
C15 C16 C17 C18 -177.4(9)
C11 C12 C13 C14 1.0(10)
C32 C12 C13 C14 177.9(8)
N4 C14 C13 C12 -1.2(10)
C15 C14 C13 C12 177.8(10)
C16 C17 C18 C19 -1.1(11)
N5 C19 C18 C17 0.6(11)
C73 C19 C18 C17 178.8(9)
F7 C46 C47 F6 4.3(12)
C45 C46 C47 F6 -177.6(8)
F7 C46 C47 C48 179.2(7)
C45 C46 C47 C48 -2.6(12)
F5 C48 C47 F6 -2.0(12)
C43 C48 C47 F6 177.1(8)
F5 C48 C47 C46 -176.9(8)
C43 C48 C47 C46 2.1(13)
F12 C56 C55 F13 -1.2(14)
C57 C56 C55 F13 -179.3(8)
F12 C56 C55 C54 179.7(8)
C57 C56 C55 C54 1.6(15)
C59 C54 C55 F13 178.3(8)
F14 C54 C55 F13 0.8(13)
C59 C54 C55 C56 -2.6(15)
F14 C54 C55 C56 179.9(8)
N1 C68 C69 C67 -1.2(15)
F12 C56 C57 F11 -0.2(14)
C55 C56 C57 F11 177.9(9)
F12 C56 C57 C58 -178.6(9)
C55 C56 C57 C58 -0.5(15)
F10 C58 C57 F11 3.5(14)
C59 C58 C57 F11 -178.2(8)
F10 C58 C57 C56 -178.1(8)
C59 C58 C57 C56 0.1(15)
C32 C33 C70 C34 175.8(10)
N8 C33 C70 C34 0.1(12)
C32 C33 C70 C42 -4.5(19)
N8 C33 C70 C42 179.7(11)
C68 N1 C65 C66 1.5(15)
Ga1 N1 C65 C66 -177.9(9)
C33 N8 C35 C34 -0.5(12)
B1 N8 C35 C34 -179.3(9)
C33 N8 C35 C41 175.8(9)
B1 N8 C35 C41 -3.0(16)
C61 N10 C64 C63 -3.1(13)
Ga1 N10 C64 C63 175.8(7)
C49 C53 C52 F19 -179.5(10)
C15 C53 C52 F19 -2.1(13)
C49 C53 C52 C51 2.8(14)
C15 C53 C52 C51 -179.9(10)
C02F N6 C25 C26 0.4(12)
B2 N6 C25 C26 179.8(9)
C02F N6 C25 C120 -176.4(11)
B2 N6 C25 C120 2.9(16)
C33 C32 C024 C38 180.0(11)
C12 C32 C024 C38 6.4(15)
C33 C32 C024 N9 3.2(12)
C12 C32 C024 N9 -170.4(7)
C36 N9 C024 C32 176.4(9)
B1 N9 C024 C32 -0.6(14)
C36 N9 C024 C38 -1.0(11)
B1 N9 C024 C38 -178.1(9)
C64 N10 C61 C60 3.2(17)
Ga1 N10 C61 C60 -175.7(10)
C024 N9 C36 C37 1.1(13)
B1 N9 C36 C37 178.0(10)
C024 N9 C36 C40 -175.8(11)
B1 N9 C36 C40 1.1(17)
N1 C65 C66 C67 -1.3(18)
N8 C35 C34 C70 0.6(14)
C41 C35 C34 C70 -175.5(11)
C33 C70 C34 C35 -0.4(13)
C42 C70 C34 C35 179.9(11)
C21 C22 C23 C24 1.2(11)
C31 C22 C23 C24 -178.2(9)
C51 C028 C50 F16 175.5(13)
F17 C028 C50 F16 -3.4(18)
C51 C028 C50 C49 1.8(18)
F17 C028 C50 C49 -177.1(10)
C68 C69 C67 C66 1.4(16)
C65 C66 C67 C69 -0.2(17)
C21 C20 C02F N6 2.2(13)
C8 C20 C02F N6 -174.1(8)
C21 C20 C02F C27 -178.0(10)
C8 C20 C02F C27 5.7(15)
C25 N6 C02F C20 179.6(9)
B2 N6 C02F C20 0.2(14)
C25 N6 C02F C27 -0.2(11)
B2 N6 C02F C27 -179.6(9)
C26 C27 C02F C20 -179.9(11)
C28 C27 C02F C20 -3(2)
C26 C27 C02F N6 -0.1(12)
C28 C27 C02F N6 177.0(11)
C52 C53 C49 F15 179.8(10)
C15 C53 C49 F15 2.5(15)
C52 C53 C49 C50 0.4(15)
C15 C53 C49 C50 -176.9(9)
F16 C50 C49 C53 -176.5(11)
C028 C50 C49 C53 -2.6(18)
F16 C50 C49 F15 4.1(18)
C028 C50 C49 F15 178.0(11)
N10 C64 C63 C62 1.7(14)
F17 C028 C51 F18 -3.7(19)
C50 C028 C51 F18 177.5(12)
F17 C028 C51 C52 -180.0(10)
C50 C028 C51 C52 1.2(19)
F19 C52 C51 C028 178.6(11)
C53 C52 C51 C028 -3.7(18)
F19 C52 C51 F18 2.2(17)
C53 C52 C51 F18 180.0(10)
C36 N9 B1 F3 62.2(13)
C024 N9 B1 F3 -121.4(10)
C36 N9 B1 F4 -58.8(13)
C024 N9 B1 F4 117.6(10)
C36 N9 B1 N8 -177.2(10)
C024 N9 B1 N8 -0.8(12)
C35 N8 B1 F3 -60.6(13)
C33 N8 B1 F3 120.8(9)
C35 N8 B1 F4 57.9(12)
C33 N8 B1 F4 -120.7(9)
C35 N8 B1 N9 178.3(9)
C33 N8 B1 N9 -0.3(11)
C21 N7 C24 C23 -1.2(11)
B2 N7 C24 C23 177.4(9)
C21 N7 C24 C30 178.8(9)
B2 N7 C24 C30 -2.7(16)
C22 C23 C24 N7 -0.1(12)
C22 C23 C24 C30 -180.0(11)
C24 N7 B2 F1 61.0(12)
C21 N7 B2 F1 -120.6(9)
C24 N7 B2 F2 -58.4(12)
C21 N7 B2 F2 119.9(9)
C24 N7 B2 N6 -178.5(8)
C21 N7 B2 N6 -0.2(12)
C25 N6 B2 F1 -60.3(12)
C02F N6 B2 F1 118.9(9)
C25 N6 B2 F2 60.2(13)
C02F N6 B2 F2 -120.6(9)
C25 N6 B2 N7 179.6(9)
C02F N6 B2 N7 -1.1(12)
N10 C61 C60 C62 -2(2)
C61 C60 C62 C63 0(2)
C64 C63 C62 C60 -0.2(17)
C32 C024 C38 C37 -176.4(11)
N9 C024 C38 C37 0.7(12)
C32 C024 C38 C39 4(2)
N9 C024 C38 C39 -178.4(11)
N6 C25 C26 C27 -0.5(14)
C120 C25 C26 C27 176.1(12)
C02F C27 C26 C25 0.3(14)
C28 C27 C26 C25 -176.9(11)
N9 C36 C37 C38 -0.7(15)
C40 C36 C37 C38 176.1(12)
C024 C38 C37 C36 0.0(14)
C39 C38 C37 C36 179.1(12)
C83 C84 N85 C86 3(3)
C84 N85 C86 C87 1(2)
N85 C86 C87 C88 -4(2)
C86 C87 C88 C83 4(3)
C87 C88 C83 C84 -1(2)
N85 C84 C83 C88 -2(2)
C95 C90 C91 C92 -1(2)
C96 C90 C91 C92 -176(2)
C90 C91 C92 C93 -1(2)
C91 C92 C93 C94 3(3)
C92 C93 C94 C95 -4(4)
C93 C94 C95 C90 2(4)
C91 C90 C95 C94 1(3)
C96 C90 C95 C94 176(3)
